data_7251105
loop_
_publ_author_name
'Radiush, Ekaterina A.'
'Sinelnikov, Gleb O.'
'Sukhikh, Taisiya Sergeevna'
'Shurikov, Matvey K.'
'Shamshurin, Maxim'
'Semenov, Nikolay A.'
'Postnikov, Pavel S.'
'Sokolov, Maksim Nailyevich'
'Abramov, Pavel A.'

_publ_section_title
;
 Substituent effects on the structure of [Ag(py-R)n](NO3) ionic pairs:
 structural and computational studies
;
_journal_name_full CrystEngComm
_journal_paper_doi 10.1039/D5CE00829H
_journal_year 2025
_chemical_formula_sum 'C18 H21 Ag N4 O3'
_chemical_formula_weight 449.26
_space_group_crystal_system trigonal
_space_group_IT_number 160
_space_group_name_Hall 'R 3 -2"'
_space_group_name_H-M_alt 'R 3 m :H'
_atom_sites_solution_hydrogens geom
_atom_sites_solution_primary dual
_atom_sites_solution_secondary difmap
_audit_creation_method 'CrysAlisPro 1.171.42.49 (Rigaku OD, 2022)'
_audit_update_record
;
2025-08-25 deposited with the CCDC.	2025-10-21 downloaded from the CCDC.
;
_cell_angle_alpha 90
_cell_angle_beta 90
_cell_angle_gamma 120
_cell_formula_units_Z 3
_cell_length_a 15.040(4)
_cell_length_b 15.040(4)
_cell_length_c 7.918(3)
_cell_measurement_reflns_used 736
_cell_measurement_temperature 296(2)
_cell_measurement_theta_max 23.1910
_cell_measurement_theta_min 2.6800
_cell_volume 1551.1(8)
_computing_cell_refinement 'CrysAlisPro 1.171.41.120a (Rigaku OD, 2021)'
_computing_data_collection 'CrysAlisPro 1.171.41.120a (Rigaku OD, 2021)'
_computing_data_reduction 'CrysAlisPro 1.171.41.120a (Rigaku OD, 2021)'
_computing_molecular_graphics 'Olex2 1.5 (Dolomanov et al., 2009)'
_computing_publication_material 'Olex2 1.5 (Dolomanov et al., 2009)'
_computing_structure_refinement 'SHELXL 2018/3 (Sheldrick, 2015)'
_computing_structure_solution 'SHELXT 2018/2 (Sheldrick, 2018)'
_diffrn_ambient_temperature 296(2)
_diffrn_detector 'Hybrid Pixel Array Detector'
_diffrn_detector_area_resol_mean 5.8140
_diffrn_detector_type 'Dectris Pilatus 3R 200K-A'
_diffrn_measured_fraction_theta_full 0.992
_diffrn_measured_fraction_theta_max 0.989
_diffrn_measurement_device 'four-cycle diffractometer'
_diffrn_measurement_device_type Tongda-5000
_diffrn_measurement_method '\w scans'
_diffrn_radiation_monochromator graphite
_diffrn_radiation_probe x-ray
_diffrn_radiation_type 'Mo K\a'
_diffrn_radiation_wavelength 0.71073
_diffrn_reflns_av_R_equivalents 0.1435
_diffrn_reflns_av_unetI/netI 0.1529
_diffrn_reflns_Laue_measured_fraction_full 0.992
_diffrn_reflns_Laue_measured_fraction_max 0.989
_diffrn_reflns_limit_h_max 18
_diffrn_reflns_limit_h_min -19
_diffrn_reflns_limit_k_max 19
_diffrn_reflns_limit_k_min -19
_diffrn_reflns_limit_l_max 9
_diffrn_reflns_limit_l_min -10
_diffrn_reflns_number 3468
_diffrn_reflns_point_group_measured_fraction_full 0.986
_diffrn_reflns_point_group_measured_fraction_max 0.952
_diffrn_reflns_theta_full 25.242
_diffrn_reflns_theta_max 27.509
_diffrn_reflns_theta_min 3.011
_diffrn_source 'fine-focus sealed X-ray tube'
_diffrn_source_type 'Enhance (Mo) X-ray Source'
_exptl_absorpt_coefficient_mu 0.997
_exptl_absorpt_correction_T_max 1.00000
_exptl_absorpt_correction_T_min 0.19506
_exptl_absorpt_correction_type multi-scan
_exptl_absorpt_process_details
;
CrysAlisPro 1.171.41.120a (Rigaku Oxford Diffraction, 2021)
Empirical absorption correction using spherical harmonics,
implemented in SCALE3 ABSPACK scaling algorithm.

Empirical correction (ABSPACK) includes:
- Absorption correction using spherical harmonics
- Frame scaling
- Detector area scaling
;
_exptl_crystal_colour colorless
_exptl_crystal_density_diffrn 1.443
_exptl_crystal_description needle
_exptl_crystal_F_000 684
_exptl_crystal_size_max 0.800
_exptl_crystal_size_mid 0.050
_exptl_crystal_size_min 0.030
_refine_diff_density_max 0.299
_refine_diff_density_min -0.364
_refine_diff_density_rms 0.047
_refine_ls_abs_structure_details
;
 Classical Flack method preferred over Parsons because s.u. lower.
;
_refine_ls_abs_structure_Flack 0.2(2)
_refine_ls_extinction_method none
_refine_ls_goodness_of_fit_ref 0.979
_refine_ls_hydrogen_treatment constr
_refine_ls_matrix_type full
_refine_ls_number_parameters 77
_refine_ls_number_reflns 846
_refine_ls_number_restraints 31
_refine_ls_restrained_S_all 0.963
_refine_ls_R_factor_all 0.1391
_refine_ls_R_factor_gt 0.0667
_refine_ls_shift/su_max 0.001
_refine_ls_shift/su_mean 0.000
_refine_ls_structure_factor_coef Fsqd
_refine_ls_weighting_details 'w=1/[\s^2^(Fo^2^)+(0.0850P)^2^] where P=(Fo^2^+2Fc^2^)/3'
_refine_ls_weighting_scheme calc
_refine_ls_wR_factor_gt 0.1735
_refine_ls_wR_factor_ref 0.1980
_reflns_Friedel_coverage 0.905
_reflns_Friedel_fraction_full 0.980
_reflns_Friedel_fraction_max 0.914
_reflns_number_gt 402
_reflns_number_total 846
_reflns_threshold_expression >2\s(I)
_cod_data_source_file d5ce00829h2.cif
_cod_data_source_block 3Me_SOL
_cod_original_cell_volume 1551.0(10)
_cod_database_code 7251105
_shelx_shelxl_version_number 2019/3
_shelx_space_group_comment
;
The symmetry employed for this shelxl refinement is uniquely defined
by the following loop, which should always be used as a source of
symmetry information in preference to the above space-group names.
They are only intended as comments.
;
_shelx_estimated_absorpt_t_min 0.503
_shelx_estimated_absorpt_t_max 0.971

loop_
_space_group_symop_operation_xyz
'x, y, z'
'-y, x-y, z'
'-x+y, -x, z'
'-y, -x, z'
'-x+y, y, z'
'x, x-y, z'
'x+2/3, y+1/3, z+1/3'
'-y+2/3, x-y+1/3, z+1/3'
'-x+y+2/3, -x+1/3, z+1/3'
'-y+2/3, -x+1/3, z+1/3'
'-x+y+2/3, y+1/3, z+1/3'
'x+2/3, x-y+1/3, z+1/3'
'x+1/3, y+2/3, z+2/3'
'-y+1/3, x-y+2/3, z+2/3'
'-x+y+1/3, -x+2/3, z+2/3'
'-y+1/3, -x+2/3, z+2/3'
'-x+y+1/3, y+2/3, z+2/3'
'x+1/3, x-y+2/3, z+2/3'

loop_
_atom_site_label
_atom_site_type_symbol
_atom_site_fract_x
_atom_site_fract_y
_atom_site_fract_z
_atom_site_U_iso_or_equiv
_atom_site_adp_type
_atom_site_occupancy
_atom_site_site_symmetry_order
_atom_site_calc_flag
_atom_site_refinement_flags_posn
_atom_site_refinement_flags_adp
_atom_site_refinement_flags_occupancy
_atom_site_disorder_assembly
_atom_site_disorder_group
N2 N 0.333333 0.666667 1.206(5) 0.077(9) Uani 1 6 d S T P . .
Ag1 Ag 0.333333 0.666667 0.7933(5) 0.1159(13) Uani 1 6 d S T P . .
N1 N 0.2462(6) 0.4924(13) 0.742(2) 0.096(4) Uani 1 2 d S T P . .
O1 O 0.365(4) 0.6826(18) 1.354(6) 0.090(18) Uiso 0.3333 2 d S . P A 1
O2 O 0.287(4) 0.573(7) 1.159(11) 0.17(3) Uiso 0.3333 2 d S . P A 1
O3 O 0.332(3) 0.728(4) 1.108(6) 0.087(17) Uiso 0.1667 1 d . . P A 1
C1 C 0.161(4) 0.289(2) 0.680(5) 0.117(16) Uani 0.5 1 d . U P B -2
H1 H 0.125632 0.219114 0.660002 0.140 Uiso 0.5 1 calc R U P B -2
C2 C 0.192(5) 0.357(3) 0.540(5) 0.105(16) Uani 0.5 1 d . U P B -2
C3 C 0.195(5) 0.329(4) 0.357(6) 0.15(3) Uani 0.5 1 d . U P B -2
H3A H 0.130502 0.309408 0.303682 0.225 Uiso 0.5 1 calc R U P B -2
H3B H 0.208190 0.272875 0.352372 0.225 Uiso 0.5 1 calc R U P B -2
H3C H 0.248898 0.387206 0.298959 0.225 Uiso 0.5 1 calc R U P B -2
C4 C 0.243(5) 0.457(2) 0.587(3) 0.103(17) Uani 0.5 1 d . U P B -2
H4 H 0.278871 0.504793 0.503802 0.124 Uiso 0.5 1 calc R U P B -2
C5 C 0.224(7) 0.424(2) 0.867(3) 0.106(18) Uani 0.5 1 d . U P B -2
H5 H 0.240148 0.447953 0.977235 0.128 Uiso 0.5 1 calc R U P B -2
C6 C 0.180(4) 0.322(2) 0.839(5) 0.122(18) Uani 0.5 1 d . U P B -2
H6 H 0.164406 0.276548 0.928288 0.147 Uiso 0.5 1 calc R U P B -2

loop_
_atom_site_aniso_label
_atom_site_aniso_U_11
_atom_site_aniso_U_22
_atom_site_aniso_U_33
_atom_site_aniso_U_23
_atom_site_aniso_U_13
_atom_site_aniso_U_12
N2 0.073(12) 0.073(12) 0.08(2) 0.000 0.000 0.036(6)
Ag1 0.1136(13) 0.1136(13) 0.121(2) 0.000 0.000 0.0568(7)
N1 0.091(7) 0.094(10) 0.103(11) 0.014(10) 0.007(5) 0.047(5)
C1 0.14(5) 0.102(15) 0.139(19) 0.006(16) 0.02(2) 0.079(18)
C2 0.13(5) 0.112(18) 0.11(2) -0.005(16) -0.02(2) 0.09(2)
C3 0.20(7) 0.15(4) 0.11(2) -0.05(3) -0.02(3) 0.10(4)
C4 0.14(6) 0.095(14) 0.104(15) 0.010(12) 0.010(18) 0.08(2)
C5 0.13(5) 0.110(15) 0.103(14) 0.009(13) 0.03(3) 0.08(2)
C6 0.15(5) 0.104(16) 0.121(17) 0.029(15) 0.02(2) 0.069(19)

loop_
_atom_type_symbol
_atom_type_description
_atom_type_scat_dispersion_real
_atom_type_scat_dispersion_imag
_atom_type_scat_source
C C 0.0033 0.0016 'International Tables Vol C Tables 4.2.6.8 and 6.1.1.4'
H H 0.0000 0.0000 'International Tables Vol C Tables 4.2.6.8 and 6.1.1.4'
N N 0.0061 0.0033 'International Tables Vol C Tables 4.2.6.8 and 6.1.1.4'
O O 0.0106 0.0060 'International Tables Vol C Tables 4.2.6.8 and 6.1.1.4'
Ag Ag -0.8971 1.1015 'International Tables Vol C Tables 4.2.6.8 and 6.1.1.4'

loop_
_geom_angle_atom_site_label_1
_geom_angle_atom_site_label_2
_geom_angle_atom_site_label_3
_geom_angle
_geom_angle_site_symmetry_1
_geom_angle_site_symmetry_3
_geom_angle_publ_flag
O3 N2 O3 47(5) 6_565 3_565 ?
O3 N2 O3 43(4) 6_565 2_665 ?
O3 N2 O3 83(4) 3_565 2_665 ?
O3 N2 O3 83(4) 6_565 5 ?
O3 N2 O3 43(4) 3_565 5 ?
O3 N2 O3 100(5) 2_665 5 ?
O3 N2 O3 100(5) 6_565 . ?
O3 N2 O3 83(4) 3_565 . ?
O3 N2 O3 83(4) 2_665 . ?
O3 N2 O3 47(5) 5 . ?
O3 N2 O3 83(4) 6_565 4_665 ?
O3 N2 O3 100(5) 3_565 4_665 ?
O3 N2 O3 47(5) 2_665 4_665 ?
O3 N2 O3 83(4) 5 4_665 ?
O3 N2 O3 43(4) . 4_665 ?
O3 N2 O1 128(2) 6_565 . ?
O3 N2 O1 112(3) 3_565 . ?
O3 N2 O1 145(3) 2_665 . ?
O3 N2 O1 112(3) 5 . ?
O3 N2 O1 128(2) . . ?
O3 N2 O1 145(3) 4_665 . ?
O3 N2 O1 112(3) 6_565 3_565 ?
O3 N2 O1 128(2) 3_565 3_565 ?
O3 N2 O1 112(3) 2_665 3_565 ?
O3 N2 O1 145(3) 5 3_565 ?
O3 N2 O1 145(3) . 3_565 ?
O3 N2 O1 128(3) 4_665 3_565 ?
O1 N2 O1 34(4) . 3_565 ?
O3 N2 O1 145(3) 6_565 2_665 ?
O3 N2 O1 145(3) 3_565 2_665 ?
O3 N2 O1 128(3) 2_665 2_665 ?
O3 N2 O1 128(2) 5 2_665 ?
O3 N2 O1 112(3) . 2_665 ?
O3 N2 O1 112(3) 4_665 2_665 ?
O1 N2 O1 34(4) . 2_665 ?
O1 N2 O1 34(4) 3_565 2_665 ?
O3 N2 O2 116(5) 6_565 3_565 ?
O3 N2 O2 116(5) 3_565 3_565 ?
O3 N2 O2 80(4) 2_665 3_565 ?
O3 N2 O2 80(4) 5 3_565 ?
O3 N2 O2 34(3) . 3_565 ?
O3 N2 O2 34(3) 4_665 3_565 ?
O1 N2 O2 116(5) . 3_565 ?
O1 N2 O2 116(5) 3_565 3_565 ?
O1 N2 O2 87(5) 2_665 3_565 ?
O3 N2 O2 34(3) 6_565 . ?
O3 N2 O2 80(4) 3_565 . ?
O3 N2 O2 34(3) 2_665 . ?
O3 N2 O2 116(5) 5 . ?
O3 N2 O2 116(5) . . ?
O3 N2 O2 80(4) 4_665 . ?
O1 N2 O2 116(5) . . ?
O1 N2 O2 87(5) 3_565 . ?
O1 N2 O2 116(5) 2_665 . ?
O2 N2 O2 112(4) 3_565 . ?
O3 N2 O2 80(4) 6_565 2_665 ?
O3 N2 O2 34(3) 3_565 2_665 ?
O3 N2 O2 116(5) 2_665 2_665 ?
O3 N2 O2 34(3) 5 2_665 ?
O3 N2 O2 80(4) . 2_665 ?
O3 N2 O2 116(5) 4_665 2_665 ?
O1 N2 O2 87(5) . 2_665 ?
O1 N2 O2 116(5) 3_565 2_665 ?
O1 N2 O2 116(5) 2_665 2_665 ?
O2 N2 O2 112(4) 3_565 2_665 ?
O2 N2 O2 112(4) . 2_665 ?
N1 Ag1 N1 117.0(3) 3_565 . ?
N1 Ag1 N1 117.0(3) 3_565 2_665 ?
N1 Ag1 N1 117.0(3) . 2_665 ?
C4 N1 C5 115(2) . . ?
C4 N1 Ag1 120.4(14) . . ?
C5 N1 Ag1 121.6(17) . . ?
O1 O1 O1 60.00(6) 3_565 2_665 ?
O1 O1 N2 73.2(19) 3_565 . ?
O1 O1 N2 73.2(19) 2_665 . ?
O1 O1 O2 114(3) 3_565 2_665 ?
O1 O1 O2 114(3) 2_665 2_665 ?
N2 O1 O2 47(3) . 2_665 ?
O3 O2 O3 76(10) 6_565 2_665 ?
O3 O2 N2 69(9) 6_565 . ?
O3 O2 N2 69(9) 2_665 . ?
O3 O2 O3 22(6) 6_565 3_565 ?
O3 O2 O3 78(10) 2_665 3_565 ?
N2 O2 O3 48(4) . 3_565 ?
O3 O2 O3 78(10) 6_565 4_665 ?
O3 O2 O3 22(6) 2_665 4_665 ?
N2 O2 O3 48(4) . 4_665 ?
O3 O2 O3 71(6) 3_565 4_665 ?
O3 O2 O1 104(10) 6_565 3_565 ?
O3 O2 O1 104(10) 2_665 3_565 ?
N2 O2 O1 46(3) . 3_565 ?
O3 O2 O1 82(5) 3_565 3_565 ?
O3 O2 O1 82(5) 4_665 3_565 ?
O2 O3 O3 52(7) 3_565 4_665 ?
O2 O3 O3 142(9) 3_565 5 ?
O3 O3 O3 120.00(3) 4_665 5 ?
O2 O3 N2 78(9) 3_565 . ?
O3 O3 N2 68(2) 4_665 . ?
O3 O3 N2 66(2) 5 . ?
O2 O3 O3 125(9) 3_565 3_565 ?
O3 O3 O3 91(3) 4_665 3_565 ?
O3 O3 O3 29(3) 5 3_565 ?
N2 O3 O3 48(2) . 3_565 ?
O2 O3 O3 76(8) 3_565 2_665 ?
O3 O3 O3 31(3) 4_665 2_665 ?
O3 O3 O3 89(3) 5 2_665 ?
N2 O3 O3 48(2) . 2_665 ?
O3 O3 O3 60.00(3) 3_565 2_665 ?
O2 O3 O2 126(10) 3_565 2_665 ?
O3 O3 O2 112(3) 4_665 2_665 ?
O3 O3 O2 16(4) 5 2_665 ?
N2 O3 O2 52(4) . 2_665 ?
O3 O3 O2 26(3) 3_565 2_665 ?
O3 O3 O2 82(3) 2_665 2_665 ?
O2 O3 O3 100(8) 3_565 6_565 ?
O3 O3 O3 60.002(13) 4_665 6_565 ?
O3 O3 O3 60.00(4) 5 6_565 ?
N2 O3 O3 40(3) . 6_565 ?
O3 O3 O3 31(3) 3_565 6_565 ?
O3 O3 O3 29(3) 2_665 6_565 ?
O2 O3 O3 54(3) 2_665 6_565 ?
C6 C1 C2 123(3) . . ?
C6 C1 H1 118.7 . . ?
C2 C1 H1 118.7 . . ?
C4 C2 C1 112(3) . . ?
C4 C2 C3 120(3) . . ?
C1 C2 C3 126(4) . . ?
C2 C3 H3A 109.5 . . ?
C2 C3 H3B 109.5 . . ?
H3A C3 H3B 109.5 . . ?
C2 C3 H3C 109.5 . . ?
H3A C3 H3C 109.5 . . ?
H3B C3 H3C 109.5 . . ?
N1 C4 C2 126(3) . . ?
N1 C4 H4 116.9 . . ?
C2 C4 H4 116.9 . . ?
C6 C5 N1 123(3) . . ?
C6 C5 H5 118.5 . . ?
N1 C5 H5 118.5 . . ?
C1 C6 C5 118(3) . . ?
C1 C6 H6 121.0 . . ?
C5 C6 H6 121.0 . . ?

loop_
_geom_bond_atom_site_label_1
_geom_bond_atom_site_label_2
_geom_bond_distance
_geom_bond_site_symmetry_2
_geom_bond_publ_flag
N2 O3 1.21(6) 6_565 ?
N2 O3 1.21(6) 3_565 ?
N2 O3 1.21(6) 2_665 ?
N2 O3 1.21(6) 5 ?
N2 O3 1.21(6) . ?
N2 O3 1.21(6) 4_665 ?
N2 O1 1.24(4) . ?
N2 O1 1.24(4) 3_565 ?
N2 O1 1.24(4) 2_665 ?
N2 O2 1.27(9) 3_565 ?
N2 O2 1.27(9) . ?
N2 O2 1.27(9) 2_665 ?
Ag1 N1 2.306(17) 3_565 ?
Ag1 N1 2.306(17) . ?
Ag1 N1 2.306(17) 2_665 ?
N1 C4 1.33(3) . ?
N1 C5 1.34(3) . ?
O1 O1 0.72(8) 3_565 ?
O1 O1 0.72(8) 2_665 ?
O1 O2 1.74(10) 2_665 ?
O2 O3 0.72(7) 6_565 ?
O2 O3 0.72(7) 2_665 ?
O2 O3 1.60(10) 3_565 ?
O2 O3 1.60(10) 4_665 ?
O3 O3 0.89(9) 4_665 ?
O3 O3 0.97(9) 5 ?
O3 O3 1.61(9) 3_565 ?
O3 O3 1.61(9) 2_665 ?
O3 O3 1.86(10) 6_565 ?
C1 C6 1.33(5) . ?
C1 C2 1.42(6) . ?
C1 H1 0.9300 . ?
C2 C4 1.35(5) . ?
C2 C3 1.52(4) . ?
C3 H3A 0.9600 . ?
C3 H3B 0.9600 . ?
C3 H3C 0.9600 . ?
C4 H4 0.9300 . ?
C5 C6 1.35(5) . ?
C5 H5 0.9300 . ?
C6 H6 0.9300 . ?
